data_4060897
loop_
_publ_author_name
'Cabeza, Javier A.'
'del R\'io, Ignacio'
'Fern\'andez-Colinas, Jos\'e M.'
'Garc\'ia-\'Alvarez, Pablo'
'Miguel, Daniel'

_publ_section_title
;
 Reactivity of Diphenylbutadiyne with a Hexaruthenium Dihydride. Unusual
 1,1- andtrans-1,2-Additions of Two Hydrogen Atoms to an Internal CC
 Triple Bond
;
_journal_coden_ASTM ORGND7
_journal_issue 6
_journal_name_full Organometallics
_journal_page_first 1492
_journal_page_last 1499
_journal_paper_doi 10.1021/om050941q
_journal_volume 25
_journal_year 2006
_chemical_formula_sum 'C37.5 H19 Cl N2 O15 Ru6'
_chemical_formula_weight 1379.42
_space_group_IT_number 14
_symmetry_cell_setting monoclinic
_symmetry_space_group_name_Hall '-P 2ybc'
_symmetry_space_group_name_H-M 'P 1 21/c 1'
_cell_angle_alpha 90.00
_cell_angle_beta 97.587(9)
_cell_angle_gamma 90.00
_cell_formula_units_Z 4
_cell_length_a 18.171(7)
_cell_length_b 17.315(7)
_cell_length_c 15.119(6)
_cell_measurement_temperature 296(2)
_cell_volume 4715(3)
_diffrn_ambient_temperature 296(2)
_exptl_crystal_density_diffrn 1.943
_cod_duplicate_entry 4074846
_cod_depositor_comments
;
The following automatic conversions were performed:
'_symmetry_cell_setting' value 'Monoclinic' changed to 'monoclinic'
according to '/home/saulius/struct/CIF-dictionaries/cif_core.dic'
dictionary named 'cif_core.dic' version 2.4.1 from 2010-06-29.

Automatic conversion script
Id: cif_fix_enum 1527 2010-12-29 10:47:43Z saulius 
;
_cod_original_sg_symbol_H-M 'P 21/c'
_cod_original_formula_sum 'C37.50 H19 Cl N2 O15 Ru6'
_cod_database_code 4060897

loop_
_symmetry_equiv_pos_as_xyz
'x, y, z'
'-x, y+1/2, -z+1/2'
'-x, -y, -z'
'x, -y-1/2, z-1/2'

loop_
_atom_site_label
_atom_site_type_symbol
_atom_site_fract_x
_atom_site_fract_y
_atom_site_fract_z
_atom_site_U_iso_or_equiv
_atom_site_adp_type
_atom_site_occupancy
_atom_site_symmetry_multiplicity
_atom_site_calc_flag
_atom_site_refinement_flags
_atom_site_disorder_assembly
_atom_site_disorder_group
C1 C 0.8804(7) 0.5940(7) 0.8707(8) 0.046(3) Uani 1 1 d . . .
C2 C 0.9411(8) 0.5474(10) 0.8603(10) 0.067(4) Uani 1 1 d . . .
H2 H 0.9360 0.4939 0.8579 0.081 Uiso 1 1 calc R . .
C3 C 1.0068(9) 0.5802(13) 0.8536(12) 0.088(6) Uani 1 1 d . . .
H3 H 1.0478 0.5496 0.8469 0.106 Uiso 1 1 calc R . .
C4 C 1.0136(9) 0.6581(13) 0.8566(12) 0.089(6) Uani 1 1 d . . .
H4 H 1.0585 0.6811 0.8483 0.106 Uiso 1 1 calc R . .
C5 C 0.9552(9) 0.7027(10) 0.8719(10) 0.074(5) Uani 1 1 d . . .
C6 C 0.9624(11) 0.7897(12) 0.8718(14) 0.116(8) Uani 1 1 d . . .
H6A H 1.0061 0.8040 0.8464 0.174 Uiso 1 1 calc R . .
H6B H 0.9660 0.8086 0.9319 0.174 Uiso 1 1 calc R . .
H6C H 0.9195 0.8118 0.8370 0.174 Uiso 1 1 calc R . .
C7 C 0.6428(6) 0.4609(6) 0.7471(8) 0.038(3) Uani 1 1 d . . .
C8 C 0.6747(6) 0.5046(6) 0.8191(7) 0.031(2) Uani 1 1 d . . .
C9 C 0.6695(6) 0.5363(6) 0.9026(8) 0.038(3) Uani 1 1 d . . .
C10 C 0.5924(6) 0.5286(6) 0.9340(8) 0.035(3) Uani 1 1 d . . .
H10A H 0.5887 0.5666 0.9803 0.043 Uiso 1 1 calc R . .
H10B H 0.5549 0.5410 0.8843 0.043 Uiso 1 1 calc R . .
C11 C 0.5730(7) 0.4810(6) 0.6876(8) 0.042(3) Uani 1 1 d . . .
C12 C 0.5556(8) 0.5565(8) 0.6592(9) 0.060(4) Uani 1 1 d . . .
H12 H 0.5899 0.5959 0.6733 0.072 Uiso 1 1 calc R . .
C13 C 0.4878(9) 0.5728(9) 0.6103(11) 0.078(5) Uani 1 1 d . . .
H13 H 0.4768 0.6232 0.5920 0.094 Uiso 1 1 calc R . .
C14 C 0.4363(9) 0.5151(11) 0.5882(13) 0.090(6) Uani 1 1 d . . .
H14 H 0.3907 0.5264 0.5553 0.108 Uiso 1 1 calc R . .
C15 C 0.4527(9) 0.4430(11) 0.6147(12) 0.085(5) Uani 1 1 d . . .
H15 H 0.4176 0.4045 0.5997 0.102 Uiso 1 1 calc R . .
C16 C 0.5202(8) 0.4227(8) 0.6638(10) 0.061(4) Uani 1 1 d . . .
H16 H 0.5302 0.3717 0.6804 0.073 Uiso 1 1 calc R . .
C17 C 0.5748(6) 0.4496(7) 0.9699(9) 0.044(3) Uani 1 1 d . . .
C18 C 0.5949(8) 0.4299(9) 1.0580(10) 0.064(4) Uani 1 1 d . . .
H18 H 0.6223 0.4646 1.0962 0.077 Uiso 1 1 calc R . .
C19 C 0.5750(10) 0.3595(11) 1.0907(13) 0.086(6) Uani 1 1 d . . .
H19 H 0.5880 0.3477 1.1507 0.104 Uiso 1 1 calc R . .
C20 C 0.5364(11) 0.3070(10) 1.0349(18) 0.094(7) Uani 1 1 d . . .
H20 H 0.5235 0.2594 1.0569 0.113 Uiso 1 1 calc R . .
C21 C 0.5171(9) 0.3243(9) 0.9488(16) 0.084(6) Uani 1 1 d . . .
H21 H 0.4914 0.2883 0.9109 0.100 Uiso 1 1 calc R . .
C22 C 0.5349(8) 0.3957(8) 0.9153(11) 0.059(4) Uani 1 1 d . . .
H22 H 0.5200 0.4074 0.8556 0.071 Uiso 1 1 calc R . .
C90 C 0.844(6) 0.090(4) 0.892(7) 0.31(7) Uani 0.50 1 d PG . .
H90A H 0.8409 0.1045 0.8302 0.369 Uiso 0.50 1 calc PR . .
H90B H 0.8109 0.0457 0.8908 0.369 Uiso 0.50 1 calc PR . .
C100 C 0.7923(7) 0.4744(7) 1.0446(9) 0.048(3) Uani 1 1 d . . .
C101 C 0.8501(9) 0.6186(10) 1.0673(11) 0.072(4) Uani 1 1 d . . .
C102 C 0.7065(8) 0.6085(8) 1.0856(9) 0.057(4) Uani 1 1 d . . .
C201 C 0.7482(7) 0.6913(8) 0.7366(9) 0.049(3) Uani 1 1 d . . .
C202 C 0.6273(8) 0.6935(7) 0.8095(8) 0.050(3) Uani 1 1 d . . .
C301 C 0.8572(10) 0.7859(10) 1.0308(11) 0.074(5) Uani 1 1 d . . .
C302 C 0.7864(10) 0.8210(12) 0.8650(11) 0.080(5) Uani 1 1 d . . .
C303 C 0.7053(9) 0.7572(8) 0.9805(9) 0.059(4) Uani 1 1 d . . .
C401 C 0.8577(8) 0.3886(10) 0.9113(11) 0.069(4) Uani 1 1 d . . .
C402 C 0.7251(9) 0.3564(9) 0.9476(11) 0.068(4) Uani 1 1 d . . .
C501 C 0.8448(9) 0.4695(9) 0.6940(10) 0.068(4) Uani 1 1 d . . .
C502 C 0.7327(9) 0.5473(8) 0.6213(11) 0.062(4) Uani 1 1 d . . .
C601 C 0.6762(10) 0.3504(8) 0.6244(13) 0.070(5) Uani 1 1 d . . .
C602 C 0.6468(9) 0.2834(9) 0.7799(11) 0.067(4) Uani 1 1 d . . .
C603 C 0.7972(10) 0.3009(9) 0.7376(12) 0.078(5) Uani 1 1 d . . .
N1 N 0.8094(5) 0.5655(5) 0.8709(6) 0.036(2) Uani 1 1 d . . .
N2 N 0.8883(6) 0.6700(7) 0.8817(7) 0.056(3) Uani 1 1 d . . .
O100 O 0.8090(6) 0.4446(6) 1.1116(7) 0.077(3) Uani 1 1 d . . .
O101 O 0.9029(7) 0.6289(8) 1.1156(8) 0.103(4) Uani 1 1 d . . .
O102 O 0.6713(6) 0.6220(7) 1.1400(7) 0.079(3) Uani 1 1 d . . .
O201 O 0.7682(6) 0.7299(6) 0.6826(7) 0.075(3) Uani 1 1 d . . .
O202 O 0.5736(6) 0.7309(6) 0.7968(7) 0.075(3) Uani 1 1 d . . .
O301 O 0.8903(8) 0.8207(9) 1.0842(9) 0.120(5) Uani 1 1 d . . .
O302 O 0.7761(10) 0.8729(8) 0.8197(9) 0.125(6) Uani 1 1 d . . .
O303 O 0.6518(7) 0.7724(6) 1.0050(8) 0.076(3) Uani 1 1 d . . .
O401 O 0.9090(7) 0.3517(7) 0.9130(9) 0.097(4) Uani 1 1 d . . .
O402 O 0.7077(6) 0.3008(6) 0.9781(8) 0.079(3) Uani 1 1 d . . .
O501 O 0.8969(7) 0.4431(9) 0.6700(9) 0.109(5) Uani 1 1 d . . .
O502 O 0.7178(7) 0.5674(6) 0.5505(7) 0.081(3) Uani 1 1 d . . .
O601 O 0.6562(8) 0.3464(6) 0.5494(9) 0.093(4) Uani 1 1 d . . .
O602 O 0.6092(8) 0.2365(6) 0.7991(9) 0.100(4) Uani 1 1 d . . .
O603 O 0.8477(9) 0.2664(9) 0.7267(12) 0.142(6) Uani 1 1 d . . .
Ru1 Ru 0.76321(6) 0.58415(6) 0.99312(7) 0.0423(3) Uani 1 1 d . . .
Ru2 Ru 0.71297(5) 0.63572(5) 0.82708(6) 0.0357(3) Uani 1 1 d . . .
Ru3 Ru 0.79553(6) 0.73096(6) 0.93708(7) 0.0514(3) Uani 1 1 d . . .
Ru4 Ru 0.76973(6) 0.44711(6) 0.90848(7) 0.0436(3) Uani 1 1 d . . .
Ru5 Ru 0.75957(6) 0.50874(6) 0.73591(7) 0.0407(3) Uani 1 1 d . . .
Ru6 Ru 0.70924(6) 0.36475(6) 0.74527(8) 0.0514(3) Uani 1 1 d . . .
Cl91 Cl 0.920(2) 0.032(2) 0.886(3) 0.44(3) Uani 0.50 1 d PG . .
Cl92 Cl 0.799(3) 0.132(3) 0.905(4) 0.71(7) Uani 0.50 1 d PG . .

loop_
_atom_site_aniso_label
_atom_site_aniso_U_11
_atom_site_aniso_U_22
_atom_site_aniso_U_33
_atom_site_aniso_U_23
_atom_site_aniso_U_13
_atom_site_aniso_U_12
C1 0.049(8) 0.046(8) 0.046(8) 0.004(6) 0.018(6) -0.013(6)
C2 0.042(9) 0.088(11) 0.073(10) 0.010(8) 0.013(7) -0.002(8)
C3 0.035(9) 0.125(17) 0.109(15) 0.015(12) 0.028(9) -0.011(10)
C4 0.047(10) 0.134(18) 0.088(13) 0.002(12) 0.021(9) -0.041(11)
C5 0.055(10) 0.101(13) 0.068(10) -0.005(9) 0.019(8) -0.035(10)
C6 0.097(15) 0.125(18) 0.136(18) -0.012(14) 0.050(13) -0.062(14)
C7 0.034(7) 0.022(6) 0.061(8) 0.002(6) 0.019(6) 0.008(5)
C8 0.039(7) 0.018(5) 0.033(6) -0.008(5) 0.001(5) 0.008(5)
C9 0.042(7) 0.018(6) 0.055(8) 0.008(5) 0.012(6) -0.005(5)
C10 0.035(6) 0.023(6) 0.051(7) -0.003(5) 0.014(5) 0.000(5)
C11 0.046(7) 0.031(7) 0.050(7) -0.015(6) 0.011(6) 0.001(6)
C12 0.058(9) 0.053(9) 0.065(9) -0.014(7) -0.009(7) -0.001(7)
C13 0.075(12) 0.056(10) 0.096(13) -0.014(9) -0.017(10) 0.021(9)
C14 0.055(11) 0.086(13) 0.121(15) -0.023(12) -0.021(10) 0.010(10)
C15 0.052(10) 0.095(14) 0.101(14) -0.019(11) -0.010(9) -0.013(10)
C16 0.070(10) 0.034(7) 0.077(10) -0.013(7) 0.004(8) -0.001(7)
C17 0.033(7) 0.038(7) 0.067(9) 0.006(6) 0.025(6) 0.006(6)
C18 0.047(9) 0.073(10) 0.075(11) 0.027(8) 0.020(7) 0.010(7)
C19 0.069(12) 0.095(14) 0.103(14) 0.061(12) 0.040(11) 0.034(11)
C20 0.080(14) 0.047(11) 0.17(2) 0.031(13) 0.066(15) 0.006(10)
C21 0.068(11) 0.047(10) 0.148(19) -0.012(11) 0.057(12) -0.006(8)
C22 0.055(9) 0.045(8) 0.084(10) 0.002(8) 0.032(8) -0.002(7)
C90 0.38(13) 0.18(7) 0.39(13) 0.16(8) 0.13(10) 0.24(9)
C100 0.048(8) 0.039(7) 0.057(8) 0.036(6) 0.003(6) 0.012(6)
C101 0.060(11) 0.093(12) 0.062(10) 0.014(9) 0.008(8) -0.009(9)
C102 0.068(10) 0.066(9) 0.038(8) 0.001(7) 0.010(7) -0.009(8)
C201 0.048(8) 0.053(8) 0.049(8) -0.002(7) 0.012(6) -0.008(6)
C202 0.057(9) 0.041(7) 0.048(8) -0.003(6) -0.004(7) -0.007(7)
C301 0.087(12) 0.082(11) 0.058(10) -0.014(9) 0.023(9) -0.031(10)
C302 0.075(12) 0.096(14) 0.067(11) -0.008(10) 0.002(9) -0.034(10)
C303 0.062(10) 0.059(9) 0.053(9) -0.014(7) -0.002(8) -0.007(8)
C401 0.046(9) 0.079(11) 0.086(11) 0.020(9) 0.022(8) 0.009(8)
C402 0.072(11) 0.053(10) 0.085(11) 0.016(8) 0.038(9) 0.018(8)
C501 0.067(10) 0.083(11) 0.061(9) 0.005(8) 0.030(8) 0.010(9)
C502 0.077(11) 0.044(8) 0.072(11) -0.012(8) 0.038(9) -0.010(7)
C601 0.087(12) 0.039(8) 0.090(13) -0.013(9) 0.037(10) 0.004(8)
C602 0.080(11) 0.045(9) 0.078(11) -0.009(8) 0.020(9) 0.019(8)
C603 0.086(13) 0.053(9) 0.103(13) 0.002(9) 0.040(10) 0.008(9)
N1 0.034(5) 0.031(5) 0.043(6) 0.005(4) 0.005(4) -0.005(4)
N2 0.048(7) 0.078(9) 0.043(6) 0.001(6) 0.011(5) -0.024(6)
O100 0.081(8) 0.081(7) 0.067(7) 0.038(6) 0.005(6) 0.026(6)
O101 0.069(8) 0.146(12) 0.087(9) 0.016(8) -0.017(7) -0.022(8)
O102 0.078(8) 0.106(9) 0.059(7) -0.015(6) 0.030(6) -0.013(6)
O201 0.108(9) 0.057(6) 0.066(7) 0.015(5) 0.036(6) -0.020(6)
O202 0.062(7) 0.067(7) 0.093(8) 0.007(6) -0.003(6) 0.020(6)
O301 0.120(12) 0.157(13) 0.081(9) -0.056(9) 0.008(8) -0.067(10)
O302 0.204(18) 0.071(9) 0.092(10) 0.022(8) -0.012(10) -0.038(10)
O303 0.074(8) 0.066(7) 0.090(8) -0.011(6) 0.019(7) 0.008(6)
O401 0.061(8) 0.090(9) 0.145(12) 0.014(8) 0.027(7) 0.038(7)
O402 0.094(8) 0.036(6) 0.110(9) 0.028(6) 0.031(7) 0.010(5)
O501 0.074(8) 0.150(12) 0.111(10) -0.012(9) 0.049(8) 0.027(8)
O502 0.126(10) 0.069(7) 0.048(6) 0.008(5) 0.014(6) -0.004(7)
O601 0.133(12) 0.067(8) 0.080(9) -0.029(7) 0.022(8) 0.012(7)
O602 0.138(12) 0.047(6) 0.128(11) -0.008(7) 0.062(9) -0.039(7)
O603 0.115(12) 0.133(13) 0.191(16) 0.005(11) 0.066(11) 0.081(11)
Ru1 0.0391(6) 0.0499(6) 0.0390(6) 0.0042(5) 0.0090(4) -0.0040(5)
Ru2 0.0404(6) 0.0301(5) 0.0372(6) -0.0001(4) 0.0071(4) -0.0041(4)
Ru3 0.0600(7) 0.0484(7) 0.0465(6) -0.0070(5) 0.0098(5) -0.0191(5)
Ru4 0.0368(6) 0.0405(6) 0.0555(7) 0.0108(5) 0.0139(5) 0.0077(4)
Ru5 0.0405(6) 0.0382(6) 0.0458(6) -0.0015(5) 0.0147(4) 0.0008(4)
Ru6 0.0536(7) 0.0300(6) 0.0745(8) -0.0054(5) 0.0232(6) 0.0065(5)
Cl91 0.46(7) 0.45(6) 0.42(6) 0.11(5) 0.04(5) -0.13(5)
Cl92 0.79(9) 0.53(6) 0.97(11) 0.59(8) 0.72(9) 0.50(7)

loop_
_geom_bond_atom_site_label_1
_geom_bond_atom_site_label_2
_geom_bond_distance
_geom_bond_site_symmetry_2
_geom_bond_publ_flag
C1 N2 1.333(16) . ?
C1 N1 1.382(15) . ?
C1 C2 1.393(19) . ?
C2 C3 1.34(2) . ?
C2 H2 0.9300 . ?
C3 C4 1.35(3) . ?
C3 H3 0.9300 . ?
C4 C5 1.36(2) . ?
C4 H4 0.9300 . ?
C5 N2 1.367(17) . ?
C5 C6 1.51(2) . ?
C6 H6A 0.9600 . ?
C6 H6B 0.9600 . ?
C6 H6C 0.9600 . ?
C7 C8 1.387(16) . ?
C7 C11 1.497(17) . ?
C7 Ru6 2.059(10) . ?
C7 Ru5 2.305(11) . ?
C8 C9 1.392(15) . ?
C8 Ru5 2.115(11) . ?
C8 Ru4 2.277(10) . ?
C8 Ru2 2.373(10) . ?
C9 C10 1.544(15) . ?
C9 Ru1 2.200(12) . ?
C9 Ru2 2.264(10) . ?
C9 Ru4 2.381(11) . ?
C10 C17 1.521(16) . ?
C10 H10A 0.9700 . ?
C10 H10B 0.9700 . ?
C11 C12 1.399(18) . ?
C11 C16 1.406(18) . ?
C12 C13 1.38(2) . ?
C12 H12 0.9300 . ?
C13 C14 1.38(2) . ?
C13 H13 0.9300 . ?
C14 C15 1.33(2) . ?
C14 H14 0.9300 . ?
C15 C16 1.39(2) . ?
C15 H15 0.9300 . ?
C16 H16 0.9300 . ?
C17 C18 1.378(19) . ?
C17 C22 1.385(19) . ?
C18 C19 1.38(2) . ?
C18 H18 0.9300 . ?
C19 C20 1.37(3) . ?
C19 H19 0.9300 . ?
C20 C21 1.34(3) . ?
C20 H20 0.9300 . ?
C21 C22 1.39(2) . ?
C21 H21 0.9300 . ?
C22 H22 0.9300 . ?
C90 Cl92 1.14(6) . ?
C90 Cl91 1.71(6) . ?
C90 H90A 0.9700 . ?
C90 H90B 0.9700 . ?
C100 O100 1.143(14) . ?
C100 Ru1 2.095(11) . ?
C100 Ru4 2.098(14) . ?
C101 O101 1.141(17) . ?
C101 Ru1 1.907(17) . ?
C102 O102 1.131(16) . ?
C102 Ru1 1.892(15) . ?
C201 O201 1.151(15) . ?
C201 Ru2 1.854(13) . ?
C202 O202 1.165(16) . ?
C202 Ru2 1.840(15) . ?
C301 O301 1.118(17) . ?
C301 Ru3 1.936(17) . ?
C302 O302 1.13(2) . ?
C302 Ru3 1.90(2) . ?
C303 O303 1.118(17) . ?
C303 Ru3 1.899(17) . ?
C401 O401 1.126(17) . ?
C401 Ru4 1.889(16) . ?
C402 O402 1.130(16) . ?
C402 Ru4 1.898(16) . ?
C501 O501 1.152(17) . ?
C501 Ru5 1.876(15) . ?
C502 O502 1.125(17) . ?
C502 Ru5 1.861(18) . ?
C601 O601 1.146(19) . ?
C601 Ru6 1.86(2) . ?
C602 O602 1.124(18) . ?
C602 Ru6 1.924(18) . ?
C603 O603 1.125(19) . ?
C603 Ru6 1.959(17) . ?
N1 Ru1 2.152(9) . ?
N1 Ru2 2.164(9) . ?
N1 Ru4 2.269(9) . ?
N1 Ru5 2.337(9) . ?
N2 Ru3 2.242(12) . ?
Ru1 Ru4 2.7059(17) . ?
Ru1 Ru2 2.7069(16) . ?
Ru1 Ru3 2.7669(17) . ?
Ru2 Ru3 2.6603(15) . ?
Ru2 Ru5 2.7855(15) . ?
Ru4 Ru5 2.8022(17) . ?
Ru4 Ru6 2.9351(18) . ?
Ru5 Ru6 2.6658(17) . ?
